data_2212910
loop_
_publ_author_name
'Li, Wei'
'Long, Qiao-Yun'
'Liu, Hong-Wei'

_publ_section_title
;Methyl
 6-methyl-2-thioxo-4-(3,4,5-trimethoxyphenyl)-1,2,3,4-tetrahydropyrimidine-5-carboxylate
;
_journal_coeditor_code HG2173
_journal_issue 4
_journal_name_full 'Acta Crystallographica Section E'
_journal_page_first o1745
_journal_page_last o1746
_journal_paper_doi 10.1107/S1600536807010604
_journal_volume 63
_journal_year 2007
_chemical_formula_iupac 'C16 H20 N2 O5 S'
_chemical_formula_moiety 'C16 H20 N2 O5 S'
_chemical_formula_sum 'C16 H20 N2 O5 S'
_chemical_formula_weight 352.40
_chemical_name_systematic
;
Methyl
6-methyl-2-thioxo-4-(3,4,5-trimethoxyphenyl)-1,2,3,4-tetrahydropyrimidine-5-
carboxylate
;
_space_group_IT_number 15
_symmetry_cell_setting monoclinic
_symmetry_space_group_name_Hall '-C 2yc'
_symmetry_space_group_name_H-M 'C 1 2/c 1'
_atom_sites_solution_hydrogens geom
_atom_sites_solution_primary direct
_atom_sites_solution_secondary difmap
_audit_creation_method SHELXL-97
_cell_angle_alpha 90.00
_cell_angle_beta 98.522(5)
_cell_angle_gamma 90.00
_cell_formula_units_Z 8
_cell_length_a 23.589(4)
_cell_length_b 7.2610(8)
_cell_length_c 20.233(3)
_cell_measurement_reflns_used 4417
_cell_measurement_temperature 113(2)
_cell_measurement_theta_max 27.9
_cell_measurement_theta_min 2.0
_cell_volume 3427.2(9)
_computing_cell_refinement CrystalClear
_computing_data_collection 'CrystalClear (Rigaku, 1999)'
_computing_data_reduction CrystalClear
_computing_molecular_graphics 'CrystalStructure (Rigaku/MSC, 2005)'
_computing_publication_material CrystalStructure
_computing_structure_refinement 'SHELXL97 (Sheldrick, 1997)'
_computing_structure_solution 'SHELXS97 (Sheldrick, 1997)'
_diffrn_ambient_temperature 113(2)
_diffrn_detector_area_resol_mean 7.31
_diffrn_measured_fraction_theta_full 0.993
_diffrn_measured_fraction_theta_max 0.993
_diffrn_measurement_device_type 'Rigaku Saturn'
_diffrn_measurement_method \w
_diffrn_radiation_monochromator confocal
_diffrn_radiation_source 'rotating anode'
_diffrn_radiation_type MoK\a
_diffrn_radiation_wavelength 0.71070
_diffrn_reflns_av_R_equivalents 0.0459
_diffrn_reflns_av_sigmaI/netI 0.0458
_diffrn_reflns_limit_h_max 21
_diffrn_reflns_limit_h_min -30
_diffrn_reflns_limit_k_max 9
_diffrn_reflns_limit_k_min -8
_diffrn_reflns_limit_l_max 26
_diffrn_reflns_limit_l_min -25
_diffrn_reflns_number 12807
_diffrn_reflns_theta_full 27.92
_diffrn_reflns_theta_max 27.92
_diffrn_reflns_theta_min 1.75
_diffrn_standards_decay_% 0
_diffrn_standards_number 0
_exptl_absorpt_coefficient_mu 0.217
_exptl_absorpt_correction_T_max 0.9661
_exptl_absorpt_correction_T_min 0.9538
_exptl_absorpt_correction_type numerical
_exptl_absorpt_process_details '(NUMABS; Rigaku, 2005)'
_exptl_crystal_colour colorless
_exptl_crystal_density_diffrn 1.366
_exptl_crystal_density_method 'not measured'
_exptl_crystal_description prism
_exptl_crystal_F_000 1488
_exptl_crystal_size_max 0.22
_exptl_crystal_size_mid 0.18
_exptl_crystal_size_min 0.16
_refine_diff_density_max 0.372
_refine_diff_density_min -0.379
_refine_ls_extinction_method none
_refine_ls_goodness_of_fit_ref 1.124
_refine_ls_hydrogen_treatment mixed
_refine_ls_matrix_type full
_refine_ls_number_parameters 241
_refine_ls_number_reflns 4085
_refine_ls_number_restraints 20
_refine_ls_restrained_S_all 1.126
_refine_ls_R_factor_all 0.0588
_refine_ls_R_factor_gt 0.0466
_refine_ls_shift/su_max 0.000
_refine_ls_shift/su_mean 0.000
_refine_ls_structure_factor_coef Fsqd
_refine_ls_weighting_details 'calc w=1/[\s^2^(Fo^2^)+(0.0587P)^2^+0.4263P] where P=(Fo^2^+2Fc^2^)/3'
_refine_ls_weighting_scheme calc
_refine_ls_wR_factor_gt 0.1100
_refine_ls_wR_factor_ref 0.1184
_reflns_number_gt 3296
_reflns_number_total 4085
_reflns_threshold_expression I>2\s(I)
_cod_data_source_file hg2173.cif
_cod_data_source_block I
_cod_original_cell_volume 3427.2(8)
_cod_original_sg_symbol_H-M 'C 2/c'
_cod_database_code 2212910
_cod_database_fobs_code 2212910

loop_
_symmetry_equiv_pos_as_xyz
'x, y, z'
'-x, y, -z+1/2'
'x+1/2, y+1/2, z'
'-x+1/2, y+1/2, -z+1/2'
'-x, -y, -z'
'x, -y, z-1/2'
'-x+1/2, -y+1/2, -z'
'x+1/2, -y+1/2, z-1/2'

loop_
_atom_site_type_symbol
_atom_site_label
_atom_site_fract_x
_atom_site_fract_y
_atom_site_fract_z
_atom_site_U_iso_or_equiv
_atom_site_adp_type
_atom_site_calc_flag
_atom_site_refinement_flags
_atom_site_occupancy
_atom_site_disorder_assembly
_atom_site_disorder_group
S S1 0.018018(18) 0.77840(6) 0.04831(2) 0.01997(13) Uani d . 1 . .
N N1 0.04880(6) 0.43844(19) 0.08742(7) 0.0161(3) Uani d . 1 . .
H H1 0.0344(10) 0.403(3) 0.0470(12) 0.043(7) Uiso d . 1 . .
N N2 0.06573(6) 0.6596(2) 0.16812(7) 0.0164(3) Uani d . 1 . .
H H2 0.0653(9) 0.776(3) 0.1800(11) 0.034(6) Uiso d . 1 . .
O O6 0.06965(5) 0.03465(17) 0.23060(6) 0.0225(3) Uani d . 1 . .
O O7 0.07082(5) 0.23791(17) 0.31383(6) 0.0208(3) Uani d . 1 . .
O O8 0.22138(5) -0.10817(19) 0.05461(8) 0.0323(3) Uani d . 1 . .
O O9 0.30579(5) 0.1124(2) 0.10834(6) 0.0281(3) Uani d . 1 A .
O O10 0.28435(5) 0.4323(2) 0.16595(7) 0.0374(4) Uani d D 1 . .
C C1 0.04599(6) 0.6149(2) 0.10319(8) 0.0156(3) Uani d . 1 . .
C C4 0.07538(6) 0.2938(2) 0.13295(8) 0.0146(3) Uani d . 1 . .
H H4 0.0526 0.1783 0.1232 0.018 Uiso calc R 1 . .
C C3 0.07139(6) 0.3500(2) 0.20406(8) 0.0144(3) Uani d . 1 . .
C C2 0.07076(6) 0.5312(2) 0.22011(8) 0.0148(3) Uani d . 1 . .
C C5 0.07573(8) 0.6174(3) 0.28783(9) 0.0215(4) Uani d . 1 . .
H H5A 0.0608 0.5323 0.3187 0.032 Uiso calc R 1 . .
H H5B 0.0535 0.7320 0.2850 0.032 Uiso calc R 1 . .
H H5C 0.1161 0.6444 0.3042 0.032 Uiso calc R 1 . .
C C6 0.13736(7) 0.2526(2) 0.12379(8) 0.0162(3) Uani d . 1 A .
C C7 0.14895(7) 0.0902(2) 0.09250(9) 0.0185(4) Uani d . 1 . .
H H7 0.1186 0.0093 0.0756 0.022 Uiso calc R 1 . .
C C8 0.20534(7) 0.0459(2) 0.08589(9) 0.0209(4) Uani d . 1 A .
C C9 0.24992(7) 0.1631(3) 0.11142(9) 0.0203(4) Uani d . 1 . .
C C10 0.23783(7) 0.3268(3) 0.14253(9) 0.0231(4) Uani d . 1 A .
C C11 0.18125(7) 0.3721(3) 0.14894(9) 0.0201(4) Uani d . 1 . .
H H11 0.1730 0.4834 0.1703 0.024 Uiso calc R 1 A .
C C12 0.07061(6) 0.1936(2) 0.24973(8) 0.0163(3) Uani d . 1 . .
C C13 0.06966(8) 0.0852(3) 0.35944(9) 0.0254(4) Uani d . 1 . .
H H13A 0.0366 0.0066 0.3440 0.038 Uiso calc R 1 . .
H H13B 0.0666 0.1323 0.4042 0.038 Uiso calc R 1 . .
H H13C 0.1050 0.0133 0.3610 0.038 Uiso calc R 1 . .
C C14 0.17676(9) -0.2270(3) 0.02457(13) 0.0417(6) Uani d . 1 . .
H H14A 0.1571 -0.2810 0.0594 0.063 Uiso calc R 1 . .
H H14B 0.1932 -0.3254 0.0002 0.063 Uiso calc R 1 . .
H H14C 0.1493 -0.1562 -0.0065 0.063 Uiso calc R 1 . .
C C15 0.32909(7) 0.1964(3) 0.05405(10) 0.0262(4) Uani d . 1 . .
H H15A 0.3086 0.1507 0.0115 0.039 Uiso calc R 1 A .
H H15B 0.3699 0.1655 0.0574 0.039 Uiso calc R 1 . .
H H15C 0.3247 0.3304 0.0562 0.039 Uiso calc R 1 . .
C C16 0.2746(5) 0.573(2) 0.2122(9) 0.030(2) Uani d PDU 0.37(3) A 1
H H16A 0.2497 0.6681 0.1890 0.046 Uiso calc PR 0.37(3) A 1
H H16B 0.3114 0.6282 0.2313 0.046 Uiso calc PR 0.37(3) A 1
H H16C 0.2562 0.5196 0.2480 0.046 Uiso calc PR 0.37(3) A 1
C C16' 0.2737(3) 0.6129(13) 0.1934(7) 0.0341(16) Uani d PDU 0.63(3) A 2
H H16D 0.2480 0.6836 0.1601 0.051 Uiso calc PR 0.63(3) A 2
H H16E 0.3101 0.6790 0.2046 0.051 Uiso calc PR 0.63(3) A 2
H H16F 0.2558 0.5975 0.2337 0.051 Uiso calc PR 0.63(3) A 2

loop_
_atom_site_aniso_label
_atom_site_aniso_U_11
_atom_site_aniso_U_22
_atom_site_aniso_U_33
_atom_site_aniso_U_12
_atom_site_aniso_U_13
_atom_site_aniso_U_23
S1 0.0258(2) 0.0148(2) 0.0176(2) 0.00178(16) -0.00249(16) 0.00049(17)
N1 0.0195(7) 0.0142(7) 0.0133(7) 0.0019(5) -0.0022(5) -0.0005(6)
N2 0.0215(7) 0.0126(7) 0.0146(7) -0.0001(5) 0.0009(5) -0.0016(6)
O6 0.0322(7) 0.0132(6) 0.0220(7) 0.0008(5) 0.0036(5) -0.0006(5)
O7 0.0315(7) 0.0165(6) 0.0139(6) 0.0013(5) 0.0022(5) 0.0008(5)
O8 0.0272(7) 0.0239(7) 0.0496(10) 0.0026(6) 0.0180(6) -0.0076(7)
O9 0.0174(6) 0.0439(9) 0.0239(7) 0.0090(6) 0.0058(5) 0.0067(6)
O10 0.0173(6) 0.0538(10) 0.0404(9) -0.0063(6) 0.0021(5) -0.0228(8)
C1 0.0134(7) 0.0183(8) 0.0153(8) -0.0014(6) 0.0025(6) -0.0007(7)
C4 0.0151(7) 0.0132(8) 0.0153(8) 0.0013(6) 0.0011(6) 0.0007(6)
C3 0.0137(7) 0.0156(8) 0.0139(8) 0.0017(6) 0.0016(6) -0.0004(6)
C2 0.0137(7) 0.0151(8) 0.0154(8) 0.0005(6) 0.0012(6) 0.0005(6)
C5 0.0298(9) 0.0193(9) 0.0150(9) 0.0001(7) 0.0017(7) -0.0031(7)
C6 0.0155(7) 0.0193(9) 0.0140(8) 0.0029(6) 0.0020(6) 0.0028(7)
C7 0.0185(8) 0.0177(9) 0.0201(9) 0.0007(6) 0.0057(6) 0.0006(7)
C8 0.0244(9) 0.0191(9) 0.0207(9) 0.0051(7) 0.0079(7) 0.0024(7)
C9 0.0154(8) 0.0283(10) 0.0173(9) 0.0069(7) 0.0030(6) 0.0067(7)
C10 0.0170(8) 0.0336(11) 0.0180(9) -0.0025(7) -0.0004(6) -0.0022(8)
C11 0.0181(8) 0.0232(9) 0.0186(9) 0.0014(7) 0.0016(6) -0.0032(7)
C12 0.0123(7) 0.0191(9) 0.0171(9) 0.0009(6) 0.0007(6) -0.0005(7)
C13 0.0382(10) 0.0210(10) 0.0172(9) 0.0031(8) 0.0043(7) 0.0060(7)
C14 0.0366(12) 0.0262(11) 0.0683(17) -0.0021(9) 0.0275(11) -0.0175(11)
C15 0.0206(9) 0.0361(11) 0.0226(10) -0.0013(8) 0.0059(7) -0.0015(8)
C16 0.024(3) 0.038(4) 0.028(4) -0.010(3) 0.001(3) -0.013(3)
C16' 0.0262(19) 0.043(3) 0.034(3) -0.0128(19) 0.007(2) -0.013(2)

loop_
_atom_type_symbol
_atom_type_description
_atom_type_scat_dispersion_real
_atom_type_scat_dispersion_imag
_atom_type_scat_source
C C 0.0033 0.0016 'International Tables Vol C Tables 4.2.6.8 and 6.1.1.4'
H H 0.0000 0.0000 'International Tables Vol C Tables 4.2.6.8 and 6.1.1.4'
N N 0.0061 0.0033 'International Tables Vol C Tables 4.2.6.8 and 6.1.1.4'
O O 0.0106 0.0060 'International Tables Vol C Tables 4.2.6.8 and 6.1.1.4'
S S 0.1246 0.1234 'International Tables Vol C Tables 4.2.6.8 and 6.1.1.4'

loop_
_geom_angle_atom_site_label_1
_geom_angle_atom_site_label_2
_geom_angle_atom_site_label_3
_geom_angle
C1 N1 C4 124.78(14)
C1 N1 H1 118.7(16)
C4 N1 H1 116.5(16)
C1 N2 C2 122.97(15)
C1 N2 H2 118.3(15)
C2 N2 H2 116.1(15)
C12 O7 C13 115.96(14)
C8 O8 C14 117.09(14)
C9 O9 C15 113.47(14)
C10 O10 C16 115.5(5)
C10 O10 C16' 117.5(3)
C16 O10 C16' 18.9(5)
N1 C1 N2 116.05(15)
N1 C1 S1 123.32(13)
N2 C1 S1 120.60(13)
N1 C4 C3 108.77(13)
N1 C4 C6 112.88(13)
C3 C4 C6 111.30(13)
N1 C4 H4 107.9
C3 C4 H4 107.9
C6 C4 H4 107.9
C2 C3 C12 126.80(15)
C2 C3 C4 119.63(15)
C12 C3 C4 113.54(14)
C3 C2 N2 118.04(15)
C3 C2 C5 128.58(16)
N2 C2 C5 113.37(14)
C2 C5 H5A 109.5
C2 C5 H5B 109.5
H5A C5 H5B 109.5
C2 C5 H5C 109.5
H5A C5 H5C 109.5
H5B C5 H5C 109.5
C7 C6 C11 120.85(15)
C7 C6 C4 118.60(15)
C11 C6 C4 120.49(15)
C6 C7 C8 119.74(16)
C6 C7 H7 120.1
C8 C7 H7 120.1
O8 C8 C9 115.28(15)
O8 C8 C7 124.54(16)
C9 C8 C7 120.18(16)
O9 C9 C8 119.66(16)
O9 C9 C10 120.60(16)
C8 C9 C10 119.68(15)
O10 C10 C9 115.31(15)
O10 C10 C11 124.40(17)
C9 C10 C11 120.28(16)
C6 C11 C10 119.25(17)
C6 C11 H11 120.4
C10 C11 H11 120.4
O6 C12 O7 122.31(16)
O6 C12 C3 122.39(16)
O7 C12 C3 115.30(15)
O7 C13 H13A 109.5
O7 C13 H13B 109.5
H13A C13 H13B 109.5
O7 C13 H13C 109.5
H13A C13 H13C 109.5
H13B C13 H13C 109.5
O8 C14 H14A 109.5
O8 C14 H14B 109.5
H14A C14 H14B 109.5
O8 C14 H14C 109.5
H14A C14 H14C 109.5
H14B C14 H14C 109.5
O9 C15 H15A 109.5
O9 C15 H15B 109.5
H15A C15 H15B 109.5
O9 C15 H15C 109.5
H15A C15 H15C 109.5
H15B C15 H15C 109.5
O10 C16 H16A 109.5
O10 C16 H16B 109.5
O10 C16 H16C 109.5
O10 C16' H16D 109.5
O10 C16' H16E 109.5
H16D C16' H16E 109.5
O10 C16' H16F 109.5
H16D C16' H16F 109.5
H16E C16' H16F 109.5

loop_
_geom_bond_atom_site_label_1
_geom_bond_atom_site_label_2
_geom_bond_distance
S1 C1 1.6910(17)
N1 C1 1.325(2)
N1 C4 1.475(2)
N1 H1 0.88(2)
N2 C1 1.366(2)
N2 C2 1.397(2)
N2 H2 0.88(2)
O6 C12 1.217(2)
O7 C12 1.335(2)
O7 C13 1.445(2)
O8 C8 1.366(2)
O8 C14 1.425(3)
O9 C9 1.3787(19)
O9 C15 1.435(2)
O10 C10 1.364(2)
O10 C16 1.427(7)
O10 C16' 1.460(5)
C4 C3 1.512(2)
C4 C6 1.530(2)
C4 H4 1.0000
C3 C2 1.356(2)
C3 C12 1.466(2)
C2 C5 1.495(2)
C5 H5A 0.9800
C5 H5B 0.9800
C5 H5C 0.9800
C6 C7 1.385(2)
C6 C11 1.389(2)
C7 C8 1.394(2)
C7 H7 0.9500
C8 C9 1.391(2)
C9 C10 1.394(3)
C10 C11 1.399(2)
C11 H11 0.9500
C13 H13A 0.9800
C13 H13B 0.9800
C13 H13C 0.9800
C14 H14A 0.9800
C14 H14B 0.9800
C14 H14C 0.9800
C15 H15A 0.9800
C15 H15B 0.9800
C15 H15C 0.9800
C16 H16A 0.9800
C16 H16B 0.9800
C16 H16C 0.9800
C16' H16D 0.9800
C16' H16E 0.9800
C16' H16F 0.9800

loop_
_geom_hbond_atom_site_label_D
_geom_hbond_atom_site_label_H
_geom_hbond_atom_site_label_A
_geom_hbond_site_symmetry_A
_geom_hbond_distance_DH
_geom_hbond_distance_HA
_geom_hbond_distance_DA
_geom_hbond_angle_DHA
N2 H2 O6 1_565 0.88(2) 2.14(2) 2.9981(19) 167(2)
N1 H1 S1 5_565 0.88(2) 2.51(2) 3.3499(15) 162(2)

loop_
_geom_torsion_atom_site_label_1
_geom_torsion_atom_site_label_2
_geom_torsion_atom_site_label_3
_geom_torsion_atom_site_label_4
_geom_torsion
C4 N1 C1 N2 -5.0(2)
C4 N1 C1 S1 176.89(11)
C2 N2 C1 N1 -20.8(2)
C2 N2 C1 S1 157.44(12)
C1 N1 C4 C3 28.0(2)
C1 N1 C4 C6 -96.02(18)
N1 C4 C3 C2 -29.05(19)
C6 C4 C3 C2 95.93(17)
N1 C4 C3 C12 152.99(13)
C6 C4 C3 C12 -82.02(16)
C12 C3 C2 N2 -173.52(14)
C4 C3 C2 N2 8.8(2)
C12 C3 C2 C5 7.6(3)
C4 C3 C2 C5 -170.09(15)
C1 N2 C2 C3 18.5(2)
C1 N2 C2 C5 -162.38(14)
N1 C4 C6 C7 -106.46(18)
C3 C4 C6 C7 130.89(16)
N1 C4 C6 C11 76.25(19)
C3 C4 C6 C11 -46.4(2)
C11 C6 C7 C8 -0.2(3)
C4 C6 C7 C8 -177.47(15)
C14 O8 C8 C9 -176.71(18)
C14 O8 C8 C7 2.6(3)
C6 C7 C8 O8 -178.41(16)
C6 C7 C8 C9 0.9(3)
C15 O9 C9 C8 99.6(2)
C15 O9 C9 C10 -83.3(2)
O8 C8 C9 O9 -4.7(2)
C7 C8 C9 O9 175.92(16)
O8 C8 C9 C10 178.14(17)
C7 C8 C9 C10 -1.2(3)
C16 O10 C10 C9 -164.5(10)
C16' O10 C10 C9 174.4(7)
C16 O10 C10 C11 14.5(10)
C16' O10 C10 C11 -6.5(7)
O9 C9 C10 O10 2.8(3)
C8 C9 C10 O10 179.96(16)
O9 C9 C10 C11 -176.24(16)
C8 C9 C10 C11 0.9(3)
C7 C6 C11 C10 -0.1(3)
C4 C6 C11 C10 177.09(16)
O10 C10 C11 C6 -179.20(17)
C9 C10 C11 C6 -0.2(3)
C13 O7 C12 O6 -0.2(2)
C13 O7 C12 C3 179.60(13)
C2 C3 C12 O6 177.89(16)
C4 C3 C12 O6 -4.3(2)
C2 C3 C12 O7 -1.9(2)
C4 C3 C12 O7 175.89(13)
